data_7227765
loop_
_publ_author_name
'Wang, Xuejiao'
'Li, Ji-Guang'
'Molokeev, Maxim S.'
'Wang, Xiaojun'
'Liu, Weigang'
'Zhu, Qi'
'Tanaka, Hidehiko'
'Suzuta, Keiko'
'Kim, Byung-Nam'
'Sakka, Yoshio'

_publ_section_title
;
 Hydrothermal crystallization of a Ln2(OH)4SO4&#x00B7;nH2O layered
 compound for a wide range of Ln (Ln = La--Dy), thermolysis, and facile
 transformation into oxysulfate and oxysulfide phosphors
;
_journal_issue 22
_journal_name_full 'RSC Adv.'
_journal_page_first 13331
_journal_paper_doi 10.1039/C7RA00645D
_journal_volume 7
_journal_year 2017
_chemical_formula_moiety 'O10 S Sm2'
_chemical_formula_sum 'O10 S Sm2'
_chemical_formula_weight 492.78
_space_group_IT_number 12
_symmetry_cell_setting monoclinic
_symmetry_space_group_name_Hall '-C 2y'
_symmetry_space_group_name_H-M 'C 1 2/m 1'
_cell_angle_alpha 90
_cell_angle_beta 90.20835(88)
_cell_angle_gamma 90
_cell_formula_units_Z 2
_cell_length_a 16.66839(21)
_cell_length_b 3.778590(52)
_cell_length_c 6.289797(81)
_cell_measurement_reflns_used 104
_cell_measurement_temperature 300
_cell_measurement_theta_max 50
_cell_measurement_theta_min 2.5
_cell_volume 396.148(9)
_diffrn_ambient_temperature 300
_diffrn_measurement_device_type
;
D8 ADVANCE Bruker
;
_diffrn_radiation_monochromator none
_diffrn_radiation_probe x-ray
_diffrn_radiation_type
;
 Cu K\a~1~~2~
;
_exptl_absorpt_coefficient_mu 113.094
_exptl_crystal_density_diffrn 4.13121
_pd_char_colour
;
colourless
;
_pd_meas_2theta_range_inc 0.02
_pd_meas_2theta_range_max 100
_pd_meas_2theta_range_min 5
_pd_meas_scan_method step
_pd_proc_ls_pref_orient_corr
;
Anisotropic model of PO. Spherical harmonics 2 ordrer.
 Jarvinen (1993). Application of symmetrized harmonics expansion to correction
of the preferred orientation effect. - J. Appl. Cryst. 26 p525-531.
;
_pd_proc_ls_profile_function PearsonVII
_pd_proc_ls_prof_R_factor 5.913
_pd_proc_ls_prof_wR_expected 3.878
_pd_proc_ls_prof_wR_factor 7.726
_pd_proc_number_of_points 4750
_pd_spec_mount_mode reflection
_refine_ls_goodness_of_fit_all 1.992
_refine_ls_R_I_factor 3.54
_refine_ls_shift/su_max 0.01000
_cod_data_source_file c7ra00645d5.cif
_cod_data_source_block a
_cod_original_cell_volume 396.1478(89)
_cod_original_sg_symbol_Hall
;
-C 2y
;
_cod_original_sg_symbol_H-M C2/m
_cod_original_formula_sum
;
O10 S Sm2
;
_cod_database_code 7227765

loop_
_symmetry_equiv_pos_as_xyz
'x, y, z'
'-x, -y, -z'
'-x, y, -z'
'-x+1/2, -y+1/2, -z'
'-x+1/2, y+1/2, -z'
'x, -y, z'
'x+1/2, -y+1/2, z'
'x+1/2, y+1/2, z'

loop_
_atom_site_label
_atom_site_type_symbol
_atom_site_fract_x
_atom_site_fract_y
_atom_site_fract_z
_atom_site_occupancy
_atom_site_B_iso_or_equiv
Sm Sm 0.201655(41) 0.5 0.25414(17) 1 0.776(47)
S S 0.02038(40) 0.5 0.60018(99) 0.5 0.57(15)
Ow O 0.10550(48) 0 0.0958(13) 1 1.264(99)
O1 O 0.06509(42) 0.5 0.4077(12) 1 1.264(99)
O1h O 0.18924(42) 0 0.5111(11) 1 1.264(99)
O2h O 0.28927(44) 0 0.1295(10) 1 1.264(99)
O2 O 0.04202(54) 0.1777(22) 0.7305(19) 0.5 1.264(99)

loop_
_diffrn_radiation_wavelength
_diffrn_radiation_wavelength_wt
1.5406 1.0000
1.5443 0.5000

loop_
_geom_angle_atom_site_label_1
_geom_angle_atom_site_label_2
_geom_angle_atom_site_label_3
_geom_angle
_geom_angle_site_symmetry_1
_geom_angle_site_symmetry_3
Ow Sm Ow 90.16(17) 1_555 1_565
Ow Sm O1 66.03(33) 1_555 1_555
Ow Sm O1h 69.79(23) 1_555 1_555
Ow Sm O1h 136.62(50) 1_555 1_565
Ow Sm O1h 134.46(59) 1_555 4_556
Ow Sm O2h 72.57(22) 1_555 1_555
Ow Sm O2h 139.85(56) 1_555 1_565
Ow Sm O2h 70.56(29) 1_555 4_555
O1 Sm O1h 70.66(27) 1_555 1_555
O1 Sm O1h 117.88(41) 1_555 4_556
O1 Sm O2h 131.10(12) 1_555 1_555
O1 Sm O2h 116.75(39) 1_555 4_555
O1h Sm O1h 98.42(16) 1_555 1_565
O1h Sm O1h 69.95(27) 1_555 4_556
O1h Sm O2h 71.52(18) 1_555 1_555
O1h Sm O2h 145.11(59) 1_555 1_565
O1h Sm O2h 130.69(46) 1_555 4_555
O1h Sm O2h 75.27(24) 4_556 1_555
O1h Sm O2h 125.36(48) 4_556 4_555
O2h Sm O2h 97.39(16) 1_555 1_565
O2h Sm O2h 69.54(26) 1_555 4_555
O1 S O1 119.77(71) 1_555 2_566
O1 S O2 109.67(61) 1_555 1_555
O1 S O2 62.15(72) 1_555 2_566
O1 S O2 104.9(51) 2_566 1_555
O1 S O2 65.09(65) 2_566 2_566
O2 S O2 153.9(22) 1_555 2_566
O2 S O2 98.58(50) 1_555 3_556
O2 S O2 107.42(67) 1_555 6_565
O2 S O2 55.35(85) 2_566 3_556

loop_
_geom_bond_atom_site_label_1
_geom_bond_atom_site_label_2
_geom_bond_distance
_geom_bond_site_symmetry_2
Sm Ow 2.6681(57) .
Sm O1 2.4760(71) .
Sm O1h 2.4954(46) .
Sm O1h 2.3384(70) 4_556
Sm O2h 2.5150(47) .
Sm O2h 2.4183(64) 4_555
S O1 1.4240(97) .
S O1 1.4253(96) 2_566
S O2 1.511(10) .
